data_4327241
loop_
_publ_author_name
'Zhi-Min Liu'
'Yu Liu'
'Sheng-Run Zheng'
'Zhi-Quan Yu'
'Mei Pan'
'Cheng-Yong Su'

_publ_section_title
;
 Assembly of Trigonal and Tetragonal Prismatic Cages from Octahedral Metal
 Ions and a Flexible Molecular Clip
;
_journal_name_full 'Inorganic Chemistry'
_journal_page_first 5814
_journal_page_last 5816
_journal_paper_doi 10.1021/ic062270+
_journal_volume 46
_journal_year 2007
_chemical_formula_sum 'C104 H97 Cl15 Cu2 N20 O31'
_chemical_formula_weight 2781.85
_chemical_name_systematic
; 
 ? 
;
_space_group_IT_number 2
_symmetry_cell_setting triclinic
_symmetry_space_group_name_Hall '-P 1'
_symmetry_space_group_name_H-M 'P -1'
_atom_sites_solution_hydrogens geom
_atom_sites_solution_primary direct
_atom_sites_solution_secondary difmap
_audit_creation_method SHELXL-97
_cell_angle_alpha 97.043(11)
_cell_angle_beta 93.595(14)
_cell_angle_gamma 111.148(15)
_cell_formula_units_Z 1
_cell_length_a 12.361(3)
_cell_length_b 14.5562(18)
_cell_length_c 18.766(3)
_cell_measurement_reflns_used 7995
_cell_measurement_temperature 150(2)
_cell_measurement_theta_max 29.6579
_cell_measurement_theta_min 2.6591
_cell_volume 3104.5(10)
_computing_structure_refinement 'SHELXL-97 (Sheldrick, 1997)'
_computing_structure_solution 'SHELXS-97 (Sheldrick, 1990)'
_diffrn_ambient_temperature 150(2)
_diffrn_detector_area_resol_mean 16.0855
_diffrn_measured_fraction_theta_full 0.934
_diffrn_measured_fraction_theta_max 0.934
_diffrn_measurement_device_type Gemini
_diffrn_measurement_method '\w scan'
_diffrn_radiation_monochromator graphite
_diffrn_radiation_source 'Enhance (Mo) X-ray Source'
_diffrn_radiation_type MoK\a
_diffrn_radiation_wavelength 0.71073
_diffrn_reflns_av_R_equivalents 0.0501
_diffrn_reflns_av_sigmaI/netI 0.1152
_diffrn_reflns_limit_h_max 15
_diffrn_reflns_limit_h_min -15
_diffrn_reflns_limit_k_max 17
_diffrn_reflns_limit_k_min -17
_diffrn_reflns_limit_l_max 23
_diffrn_reflns_limit_l_min -21
_diffrn_reflns_number 21384
_diffrn_reflns_theta_full 26.00
_diffrn_reflns_theta_max 26.00
_diffrn_reflns_theta_min 2.89
_exptl_absorpt_coefficient_mu 0.747
_exptl_absorpt_correction_T_max 0.8529
_exptl_absorpt_correction_T_min 0.7960
_exptl_absorpt_correction_type multi-scan
_exptl_absorpt_process_details
;
CrysAlis RED, Oxford Diffraction Ltd.,
Version 1.171.31.7 (release 18-10-2006 CrysAlis171 .NET)
(compiled Oct 18 2006,16:28:17)
empirical absorption correction using spherical harmonics,
 implemented in SCALE3 ABSPACK scaling algorithm.
;
_exptl_crystal_colour Blue
_exptl_crystal_density_diffrn 1.488
_exptl_crystal_description Block
_exptl_crystal_F_000 1422
_exptl_crystal_size_max 0.32
_exptl_crystal_size_mid 0.26
_exptl_crystal_size_min 0.22
_refine_diff_density_max 0.919
_refine_diff_density_min -1.054
_refine_diff_density_rms 0.115
_refine_ls_extinction_method none
_refine_ls_goodness_of_fit_ref 1.016
_refine_ls_hydrogen_treatment geom
_refine_ls_matrix_type full
_refine_ls_number_parameters 822
_refine_ls_number_reflns 11397
_refine_ls_number_restraints 231
_refine_ls_restrained_S_all 1.034
_refine_ls_R_factor_all 0.1426
_refine_ls_R_factor_gt 0.0894
_refine_ls_shift/su_max 0.012
_refine_ls_shift/su_mean 0.000
_refine_ls_structure_factor_coef Fsqd
_refine_ls_weighting_details 'calc w=1/[\s^2^(Fo^2^)+(0.0451P)^2^+20.0000P] where P=(Fo^2^+2Fc^2^)/3'
_refine_ls_weighting_scheme calc
_refine_ls_wR_factor_gt 0.1992
_refine_ls_wR_factor_ref 0.2173
_reflns_number_gt 6273
_reflns_number_total 11397
_reflns_threshold_expression >2sigma(I)
_cod_data_source_file ic0622702Bsi20061129_111444_2.cif
_cod_data_source_block compd3
_cod_original_cell_volume 3104.3(9)
_cod_database_code 4327241

loop_
_symmetry_equiv_pos_as_xyz
'x, y, z'
'-x, -y, -z'

loop_
_atom_site_label
_atom_site_type_symbol
_atom_site_fract_x
_atom_site_fract_y
_atom_site_fract_z
_atom_site_U_iso_or_equiv
_atom_site_adp_type
_atom_site_occupancy
_atom_site_symmetry_multiplicity
_atom_site_calc_flag
_atom_site_refinement_flags
_atom_site_disorder_assembly
_atom_site_disorder_group
Cu1 Cu 0.53548(7) 0.81521(6) -0.33971(4) 0.0313(2) Uani 1 1 d . . .
N1 N 0.5405(5) 0.6895(4) -0.3046(3) 0.0311(12) Uani 1 1 d . . .
N2 N 0.6281(4) 0.6860(4) -0.0826(3) 0.0266(11) Uani 1 1 d . . .
N3 N 0.5855(5) 0.8543(4) 0.2463(3) 0.0298(12) Uani 1 1 d . . .
N4 N 0.4649(4) 1.0558(4) 0.3716(3) 0.0302(12) Uani 1 1 d . . .
N5 N 0.7128(5) 0.8752(4) -0.3212(3) 0.0319(13) Uani 1 1 d . . .
N6 N 0.8971(4) 1.1023(4) -0.1415(3) 0.0263(11) Uani 1 1 d . . .
N7 N 0.8635(5) 1.2902(4) 0.1841(3) 0.0328(13) Uani 1 1 d . . .
N8 N 0.6411(5) 1.2462(4) 0.3560(3) 0.0329(13) Uani 1 1 d . . .
N9 N 0.5853(9) 0.7428(6) -0.5129(4) 0.069(2) Uani 1 1 d . . .
O1 O 0.4693(4) 0.5545(4) -0.0639(2) 0.0409(12) Uani 1 1 d . . .
O2 O 0.7704(4) 0.8414(4) -0.0803(2) 0.0431(12) Uani 1 1 d . . .
O3 O 0.7599(4) 0.9734(4) 0.2280(2) 0.0406(12) Uani 1 1 d . . .
O4 O 0.4193(4) 0.7154(4) 0.2311(3) 0.0458(13) Uani 1 1 d . . .
O5 O 1.0345(4) 1.0536(4) -0.0864(3) 0.0383(11) Uani 1 1 d . . .
O6 O 1.0237(4) 1.2504(4) 0.2091(3) 0.0473(13) Uani 1 1 d . . .
O7 O 0.6985(4) 1.3046(3) 0.1306(2) 0.0370(11) Uani 1 1 d . . .
O8 O 0.7452(4) 1.1542(4) -0.1661(3) 0.0411(12) Uani 1 1 d . . .
C2 C 0.7781(6) 0.8236(5) -0.3459(4) 0.0366(16) Uani 1 1 d . . .
H2A H 0.7412 0.7612 -0.3764 0.044 Uiso 1 1 calc R . .
C3 C 0.8974(6) 0.8602(6) -0.3278(4) 0.0425(18) Uani 1 1 d . . .
H3A H 0.9418 0.8227 -0.3453 0.051 Uiso 1 1 calc R . .
C4 C 0.9519(6) 0.9504(6) -0.2846(4) 0.0436(18) Uani 1 1 d . . .
H4A H 1.0341 0.9754 -0.2717 0.052 Uiso 1 1 calc R . .
C5 C 0.8872(6) 1.0050(5) -0.2597(3) 0.0316(15) Uani 1 1 d . . .
C6 C 0.7670(6) 0.9639(5) -0.2795(3) 0.0320(15) Uani 1 1 d . . .
H6A H 0.7213 1.0005 -0.2627 0.038 Uiso 1 1 calc R . .
C7 C 0.9407(6) 1.1054(5) -0.2111(4) 0.0374(16) Uani 1 1 d . . .
H7A H 1.0266 1.1255 -0.2042 0.045 Uiso 1 1 calc R . .
H7B H 0.9227 1.1561 -0.2349 0.045 Uiso 1 1 calc R . .
C8 C 0.8030(6) 1.1272(5) -0.1240(4) 0.0343(16) Uani 1 1 d . . .
C9 C 0.7824(5) 1.1117(5) -0.0474(3) 0.0296(14) Uani 1 1 d . . .
H9A H 0.7052 1.0570 -0.0467 0.036 Uiso 1 1 calc R . .
C10 C 0.7877(5) 1.2079(5) 0.0000(3) 0.0297(14) Uani 1 1 d . . .
H10A H 0.7255 1.2311 -0.0178 0.036 Uiso 1 1 calc R . .
C11 C 0.7713(5) 1.1781(5) 0.0773(3) 0.0301(14) Uani 1 1 d . . .
H11A H 0.6979 1.1183 0.0753 0.036 Uiso 1 1 calc R . .
C12 C 0.7683(6) 1.2638(5) 0.1316(3) 0.0332(15) Uani 1 1 d . . .
C13 C 0.9334(6) 1.2347(5) 0.1717(4) 0.0334(15) Uani 1 1 d . . .
C14 C 0.8762(5) 1.1558(4) 0.1060(3) 0.0291(14) Uani 1 1 d . . .
H14A H 0.8485 1.0884 0.1211 0.035 Uiso 1 1 calc R . .
C15 C 0.9595(5) 1.1588(5) 0.0463(3) 0.0310(15) Uani 1 1 d . . .
H15A H 1.0285 1.1436 0.0634 0.037 Uiso 1 1 calc R . .
C16 C 0.8827(5) 1.0807(5) -0.0190(3) 0.0285(14) Uani 1 1 d . . .
H16A H 0.8497 1.0133 -0.0040 0.034 Uiso 1 1 calc R . .
C17 C 0.9500(5) 1.0763(5) -0.0825(3) 0.0297(14) Uani 1 1 d . . .
C18 C 0.9091(5) 1.2865(5) 0.0015(3) 0.0314(15) Uani 1 1 d . . .
H18A H 0.9218 1.3497 -0.0128 0.038 Uiso 1 1 calc R . .
C19 C 0.9952(6) 1.2608(5) 0.0240(3) 0.0303(14) Uani 1 1 d . . .
H19A H 1.0747 1.3035 0.0261 0.036 Uiso 1 1 calc R . .
C20 C 0.8857(6) 1.3665(5) 0.2468(4) 0.0354(15) Uani 1 1 d . . .
H20A H 0.8598 1.4196 0.2332 0.043 Uiso 1 1 calc R . .
H20B H 0.9707 1.3970 0.2624 0.043 Uiso 1 1 calc R . .
C21 C 0.8232(6) 1.3251(5) 0.3089(4) 0.0352(16) Uani 1 1 d . . .
C22 C 0.8827(7) 1.3185(7) 0.3714(4) 0.054(2) Uani 1 1 d . . .
H22A H 0.9657 1.3433 0.3772 0.065 Uiso 1 1 calc R . .
C23 C 0.8225(7) 1.2764(7) 0.4250(5) 0.070(3) Uani 1 1 d . . .
H23A H 0.8629 1.2699 0.4677 0.084 Uiso 1 1 calc R . .
C24 C 0.7028(7) 1.2435(6) 0.4165(4) 0.050(2) Uani 1 1 d . . .
H24A H 0.6618 1.2176 0.4553 0.060 Uiso 1 1 calc R . .
C25 C 0.7018(6) 1.2876(5) 0.3033(3) 0.0314(15) Uani 1 1 d . . .
H25A H 0.6597 1.2913 0.2603 0.038 Uiso 1 1 calc R . .
C26 C 0.4869(6) 0.5991(6) -0.3441(4) 0.0427(18) Uani 1 1 d . . .
H26A H 0.4476 0.5936 -0.3905 0.051 Uiso 1 1 calc R . .
C27 C 0.4869(7) 0.5137(6) -0.3194(4) 0.049(2) Uani 1 1 d . . .
H27A H 0.4464 0.4500 -0.3477 0.059 Uiso 1 1 calc R . .
C28 C 0.5467(7) 0.5224(5) -0.2531(4) 0.0469(19) Uani 1 1 d . . .
H28A H 0.5495 0.4644 -0.2359 0.056 Uiso 1 1 calc R . .
C29 C 0.6026(6) 0.6146(5) -0.2114(3) 0.0319(15) Uani 1 1 d . . .
C30 C 0.5960(5) 0.6964(5) -0.2403(3) 0.0306(14) Uani 1 1 d . . .
H30A H 0.6334 0.7607 -0.2123 0.037 Uiso 1 1 calc R . .
C31 C 0.6703(6) 0.6308(5) -0.1380(3) 0.0341(15) Uani 1 1 d . . .
H31A H 0.6624 0.5655 -0.1242 0.041 Uiso 1 1 calc R . .
H31B H 0.7541 0.6686 -0.1407 0.041 Uiso 1 1 calc R . .
C32 C 0.5281(5) 0.6419(5) -0.0506(3) 0.0274(14) Uani 1 1 d . . .
C33 C 0.5094(5) 0.7218(5) 0.0017(3) 0.0284(14) Uani 1 1 d . . .
H33A H 0.4367 0.7314 -0.0157 0.034 Uiso 1 1 calc R . .
C34 C 0.5032(5) 0.6973(5) 0.0800(3) 0.0276(14) Uani 1 1 d . . .
H34A H 0.4342 0.6357 0.0828 0.033 Uiso 1 1 calc R . .
C35 C 0.4963(5) 0.7898(5) 0.1265(3) 0.0278(14) Uani 1 1 d . . .
H35A H 0.4271 0.8034 0.1075 0.033 Uiso 1 1 calc R . .
C36 C 0.4913(6) 0.7784(5) 0.2056(4) 0.0327(15) Uani 1 1 d . . .
C37 C 0.6663(6) 0.9119(5) 0.2043(3) 0.0287(14) Uani 1 1 d . . .
C38 C 0.6106(5) 0.8816(4) 0.1255(3) 0.0251(13) Uani 1 1 d . . .
H38A H 0.5916 0.9372 0.1087 0.030 Uiso 1 1 calc R . .
C39 C 0.6894(5) 0.8517(5) 0.0757(3) 0.0266(14) Uani 1 1 d . . .
H39A H 0.7644 0.9089 0.0750 0.032 Uiso 1 1 calc R . .
C40 C 0.6169(5) 0.8169(4) -0.0002(3) 0.0261(13) Uani 1 1 d . . .
H40A H 0.5913 0.8707 -0.0140 0.031 Uiso 1 1 calc R . .
C41 C 0.6830(5) 0.7869(5) -0.0582(3) 0.0286(14) Uani 1 1 d . . .
C42 C 0.6155(6) 0.6864(5) 0.1034(3) 0.0314(15) Uani 1 1 d . . .
H42A H 0.6180 0.6278 0.1195 0.038 Uiso 1 1 calc R . .
C43 C 0.7107(5) 0.7647(5) 0.0997(3) 0.0279(14) Uani 1 1 d . . .
H43A H 0.7870 0.7656 0.1115 0.033 Uiso 1 1 calc R . .
C44 C 0.5309(6) 1.0093(5) 0.3445(3) 0.0311(15) Uani 1 1 d . . .
H44A H 0.5852 1.0413 0.3132 0.037 Uiso 1 1 calc R . .
C45 C 0.5257(6) 0.9161(5) 0.3589(3) 0.0316(15) Uani 1 1 d . . .
C46 C 0.3881(6) 1.0108(5) 0.4163(4) 0.0386(17) Uani 1 1 d . . .
H46A H 0.3414 1.0440 0.4371 0.046 Uiso 1 1 calc R . .
C47 C 0.3755(7) 0.9181(6) 0.4327(4) 0.051(2) Uani 1 1 d . . .
H47A H 0.3202 0.8876 0.4639 0.061 Uiso 1 1 calc R . .
C48 C 0.4435(7) 0.8704(6) 0.4035(4) 0.0476(19) Uani 1 1 d . . .
H48A H 0.4344 0.8059 0.4137 0.057 Uiso 1 1 calc R . .
C49 C 0.6024(6) 0.8672(5) 0.3254(3) 0.0351(16) Uani 1 1 d . . .
H49A H 0.6851 0.9085 0.3428 0.042 Uiso 1 1 calc R . .
H49B H 0.5846 0.8013 0.3410 0.042 Uiso 1 1 calc R . .
O9 O 0.5269(6) 0.7433(4) -0.4655(3) 0.0602(16) Uani 1 1 d U . .
O10 O 0.6846(7) 0.8133(6) -0.5095(4) 0.086(2) Uani 1 1 d U . .
O11 O 0.5510(8) 0.6823(5) -0.5708(3) 0.091(2) Uani 1 1 d U . .
N10 N 0.4826(5) 0.9119(4) -0.1712(3) 0.0374(13) Uani 1 1 d U . .
O12 O 0.5112(4) 0.9434(3) -0.1057(2) 0.0363(11) Uani 1 1 d U . .
O13 O 0.3836(4) 0.9046(4) -0.1997(3) 0.0405(11) Uani 1 1 d U . .
O14 O 0.5477(4) 0.8853(4) -0.2104(3) 0.0444(12) Uani 1 1 d U . .
C1 C 0.7204(10) 0.5077(9) 0.5761(5) 0.103(4) Uani 1 1 d DU . .
H1A H 0.6559 0.4505 0.5902 0.123 Uiso 1 1 calc R . .
Cl1 Cl 0.7962(3) 0.5898(2) 0.65660(17) 0.0925(9) Uani 1 1 d DU . .
Cl2 Cl 0.6585(3) 0.5647(3) 0.52038(18) 0.1104(11) Uani 1 1 d DU . .
Cl3 Cl 0.8139(4) 0.4600(4) 0.5327(2) 0.1532(17) Uani 1 1 d DU . .
C50 C 0.8245(15) 0.7143(9) 0.3751(9) 0.081(6) Uani 0.50 1 d PDU A 1
H50A H 0.7682 0.7206 0.4097 0.097 Uiso 0.50 1 calc PR A 1
Cl4 Cl 0.9644(7) 0.8154(8) 0.3935(5) 0.092(3) Uani 0.30 1 d PDU A 1
Cl5 Cl 0.7776(4) 0.7180(3) 0.2844(2) 0.0612(12) Uani 0.50 1 d PDU A 1
Cl6 Cl 0.8457(5) 0.5974(5) 0.3705(4) 0.105(2) Uani 0.50 1 d PDU A 1
Cl4' Cl 1.0650(16) 0.8565(13) 0.4080(10) 0.107(5) Uiso 0.20 1 d PU B 2
C51 C 0.8541(9) 0.3725(9) 0.7846(5) 0.102(3) Uani 1 1 d DU C 1
H51A H 0.7891 0.3145 0.7973 0.123 Uiso 1 1 calc R C 1
Cl7 Cl 0.9905(4) 0.3716(3) 0.8217(3) 0.1056(15) Uani 0.70 1 d PDU C 1
Cl8 Cl 0.8501(4) 0.3616(4) 0.6936(3) 0.1111(15) Uani 0.70 1 d PDU C 1
Cl9 Cl 0.8434(4) 0.4812(3) 0.8245(3) 0.0961(14) Uani 0.70 1 d PDU C 1
Cl7' Cl 0.9554(14) 0.3516(13) 0.7494(10) 0.157(4) Uiso 0.30 1 d PDU D 2
Cl8' Cl 0.785(2) 0.3862(10) 0.6943(9) 0.223(8) Uiso 0.30 1 d PDU E 2
Cl9' Cl 0.8289(16) 0.4431(14) 0.8544(9) 0.149(5) Uiso 0.30 1 d PDU F 2
O1W O 1.2647(5) 0.4636(5) 1.0040(4) 0.0646(16) Uani 1 1 d U . .
H1W H 1.3341 0.4991 1.0000 0.097 Uiso 1 1 calc R . .
C1W C 1.1956(9) 0.5011(9) 0.9764(7) 0.096(3) Uani 1 1 d U . .
H1W1 H 1.1289 0.4904 1.0043 0.144 Uiso 1 1 calc R . .
H1W2 H 1.1677 0.4687 0.9262 0.144 Uiso 1 1 calc R . .
H1W3 H 1.2375 0.5728 0.9775 0.144 Uiso 1 1 calc R . .
O2W O 1.1307(15) 0.9560(13) 0.5528(10) 0.107(5) Uani 0.50 1 d PDU . .
H2W H 1.1554 0.9686 0.5970 0.161 Uiso 0.50 1 calc PR . .
C2W C 1.084(2) 1.0272(18) 0.5351(17) 0.132(8) Uani 0.50 1 d PDU . .
H2W1 H 1.0934 1.0762 0.5782 0.198 Uiso 0.50 1 calc PR . .
H2W2 H 1.0005 0.9934 0.5178 0.198 Uiso 0.50 1 calc PR . .
H2W3 H 1.1249 1.0613 0.4973 0.198 Uiso 0.50 1 calc PR . .

loop_
_atom_site_aniso_label
_atom_site_aniso_U_11
_atom_site_aniso_U_22
_atom_site_aniso_U_33
_atom_site_aniso_U_23
_atom_site_aniso_U_13
_atom_site_aniso_U_12
Cu1 0.0370(5) 0.0305(5) 0.0260(4) 0.0077(3) 0.0029(3) 0.0110(4)
N1 0.038(3) 0.029(3) 0.021(3) 0.004(2) 0.002(2) 0.007(3)
N2 0.036(3) 0.024(3) 0.022(3) 0.005(2) 0.002(2) 0.014(2)
N3 0.039(3) 0.033(3) 0.020(3) 0.004(2) 0.006(2) 0.016(3)
N4 0.031(3) 0.035(3) 0.025(3) 0.008(2) 0.005(2) 0.011(2)
N5 0.042(3) 0.032(3) 0.026(3) 0.009(3) 0.006(2) 0.016(3)
N6 0.026(3) 0.029(3) 0.024(3) 0.007(2) 0.003(2) 0.010(2)
N7 0.036(3) 0.030(3) 0.031(3) 0.005(3) 0.005(2) 0.012(3)
N8 0.040(3) 0.029(3) 0.027(3) 0.005(2) 0.004(2) 0.009(3)
N9 0.123(7) 0.054(5) 0.038(4) 0.003(4) 0.019(5) 0.041(5)
O1 0.049(3) 0.031(3) 0.035(3) 0.005(2) 0.006(2) 0.006(2)
O2 0.042(3) 0.041(3) 0.034(3) 0.001(2) 0.012(2) 0.002(2)
O3 0.033(3) 0.045(3) 0.033(3) -0.001(2) 0.000(2) 0.004(2)
O4 0.045(3) 0.043(3) 0.040(3) 0.007(2) 0.015(2) 0.003(2)
O5 0.032(3) 0.044(3) 0.041(3) 0.011(2) 0.006(2) 0.015(2)
O6 0.050(3) 0.052(3) 0.038(3) 0.001(2) -0.008(2) 0.021(3)
O7 0.041(3) 0.044(3) 0.032(3) 0.006(2) 0.007(2) 0.022(2)
O8 0.040(3) 0.051(3) 0.035(3) 0.009(2) -0.003(2) 0.020(2)
C2 0.051(4) 0.034(4) 0.029(4) 0.003(3) 0.009(3) 0.020(3)
C3 0.042(4) 0.050(5) 0.044(4) 0.006(4) 0.007(3) 0.028(4)
C4 0.035(4) 0.056(5) 0.041(4) 0.011(4) 0.003(3) 0.017(4)
C5 0.038(4) 0.037(4) 0.022(3) 0.011(3) 0.008(3) 0.014(3)
C6 0.038(4) 0.032(4) 0.026(3) 0.010(3) 0.006(3) 0.010(3)
C7 0.037(4) 0.042(4) 0.031(4) 0.011(3) 0.008(3) 0.010(3)
C8 0.032(4) 0.024(4) 0.037(4) 0.005(3) -0.001(3) 0.001(3)
C9 0.026(3) 0.035(4) 0.026(3) 0.008(3) 0.004(3) 0.007(3)
C10 0.029(3) 0.038(4) 0.025(3) 0.010(3) 0.005(3) 0.014(3)
C11 0.027(3) 0.033(4) 0.024(3) 0.007(3) 0.003(3) 0.005(3)
C12 0.037(4) 0.033(4) 0.028(4) 0.008(3) 0.005(3) 0.010(3)
C13 0.040(4) 0.030(4) 0.028(4) 0.010(3) 0.004(3) 0.008(3)
C14 0.038(4) 0.018(3) 0.030(3) 0.011(3) 0.005(3) 0.008(3)
C15 0.030(3) 0.033(4) 0.030(4) 0.008(3) -0.002(3) 0.011(3)
C16 0.028(3) 0.025(3) 0.030(3) 0.008(3) 0.002(3) 0.007(3)
C17 0.029(3) 0.023(3) 0.034(4) 0.005(3) 0.004(3) 0.005(3)
C18 0.037(4) 0.026(4) 0.028(3) 0.005(3) 0.003(3) 0.008(3)
C19 0.029(3) 0.026(4) 0.031(4) 0.004(3) 0.004(3) 0.004(3)
C20 0.036(4) 0.031(4) 0.033(4) 0.001(3) 0.002(3) 0.007(3)
C21 0.041(4) 0.028(4) 0.033(4) 0.005(3) 0.003(3) 0.009(3)
C22 0.034(4) 0.072(6) 0.045(5) 0.012(4) -0.010(3) 0.007(4)
C23 0.052(5) 0.094(7) 0.046(5) 0.032(5) -0.014(4) 0.003(5)
C24 0.051(5) 0.063(5) 0.026(4) 0.016(4) -0.002(3) 0.006(4)
C25 0.042(4) 0.027(4) 0.026(3) 0.001(3) 0.002(3) 0.016(3)
C26 0.054(5) 0.046(5) 0.027(4) 0.009(4) 0.000(3) 0.016(4)
C27 0.074(6) 0.032(4) 0.030(4) -0.004(3) -0.006(4) 0.010(4)
C28 0.076(5) 0.026(4) 0.038(4) 0.009(3) 0.011(4) 0.018(4)
C29 0.044(4) 0.030(4) 0.026(3) 0.007(3) 0.011(3) 0.017(3)
C30 0.038(4) 0.028(4) 0.025(3) 0.002(3) 0.002(3) 0.013(3)
C31 0.047(4) 0.032(4) 0.030(4) 0.002(3) 0.006(3) 0.024(3)
C32 0.034(3) 0.024(4) 0.025(3) 0.005(3) 0.002(3) 0.011(3)
C33 0.024(3) 0.035(4) 0.027(3) 0.009(3) 0.004(3) 0.011(3)
C34 0.027(3) 0.026(3) 0.023(3) 0.002(3) 0.001(3) 0.002(3)
C35 0.026(3) 0.032(4) 0.026(3) 0.005(3) 0.004(3) 0.012(3)
C36 0.035(4) 0.034(4) 0.033(4) 0.005(3) 0.012(3) 0.015(3)
C37 0.039(4) 0.028(4) 0.022(3) 0.000(3) 0.003(3) 0.018(3)
C38 0.031(3) 0.021(3) 0.024(3) 0.004(3) 0.004(3) 0.011(3)
C39 0.029(3) 0.026(3) 0.024(3) 0.006(3) 0.006(3) 0.007(3)
C40 0.036(3) 0.023(3) 0.023(3) 0.006(3) 0.000(3) 0.014(3)
C41 0.035(4) 0.031(4) 0.023(3) 0.005(3) 0.001(3) 0.015(3)
C42 0.051(4) 0.026(4) 0.023(3) 0.004(3) 0.005(3) 0.022(3)
C43 0.032(3) 0.033(4) 0.020(3) 0.001(3) 0.000(3) 0.016(3)
C44 0.035(4) 0.034(4) 0.019(3) 0.003(3) 0.004(3) 0.007(3)
C45 0.042(4) 0.031(4) 0.019(3) 0.006(3) 0.000(3) 0.010(3)
C46 0.049(4) 0.036(4) 0.030(4) 0.005(3) 0.011(3) 0.015(3)
C47 0.071(5) 0.047(5) 0.052(5) 0.025(4) 0.039(4) 0.032(4)
C48 0.061(5) 0.039(4) 0.047(5) 0.020(4) 0.015(4) 0.018(4)
C49 0.048(4) 0.039(4) 0.023(3) 0.010(3) 0.004(3) 0.021(3)
O9 0.106(5) 0.062(4) 0.025(3) 0.007(3) 0.015(3) 0.044(3)
O10 0.114(6) 0.092(6) 0.068(5) 0.018(4) 0.028(4) 0.052(5)
O11 0.179(7) 0.052(4) 0.046(4) 0.003(3) 0.024(4) 0.047(4)
N10 0.044(3) 0.028(3) 0.044(4) 0.012(3) 0.012(3) 0.014(3)
O12 0.041(3) 0.043(3) 0.025(3) 0.001(2) 0.001(2) 0.017(2)
O13 0.046(3) 0.042(3) 0.037(3) 0.009(2) 0.004(2) 0.020(2)
O14 0.051(3) 0.042(3) 0.042(3) 0.003(2) 0.013(2) 0.018(2)
C1 0.105(8) 0.111(9) 0.108(9) 0.019(7) 0.014(7) 0.058(7)
Cl1 0.093(2) 0.095(2) 0.089(2) 0.0008(17) 0.0009(16) 0.0402(17)
Cl2 0.126(3) 0.117(3) 0.085(2) 0.0037(19) -0.0006(19) 0.047(2)
Cl3 0.187(4) 0.170(4) 0.133(3) -0.011(3) 0.013(3) 0.115(4)
C50 0.081(12) 0.077(12) 0.080(12) 0.009(10) 0.005(10) 0.026(10)
Cl4 0.061(5) 0.111(7) 0.060(5) -0.002(5) 0.003(4) -0.016(5)
Cl5 0.066(3) 0.076(3) 0.063(3) 0.032(2) 0.029(2) 0.042(2)
Cl6 0.087(4) 0.141(5) 0.132(5) 0.096(5) 0.048(4) 0.066(4)
C51 0.093(6) 0.114(7) 0.119(7) 0.036(6) 0.046(6) 0.049(6)
Cl7 0.084(3) 0.088(3) 0.147(4) 0.050(3) 0.004(3) 0.025(2)
Cl8 0.097(3) 0.136(4) 0.099(3) 0.021(3) 0.020(3) 0.039(3)
Cl9 0.082(3) 0.077(3) 0.127(4) 0.003(3) 0.043(3) 0.025(2)
O1W 0.064(4) 0.065(4) 0.077(4) 0.030(3) 0.022(3) 0.029(3)
C1W 0.068(6) 0.093(7) 0.140(9) 0.073(7) 0.023(6) 0.027(5)
O2W 0.090(9) 0.087(10) 0.116(11) -0.014(9) -0.034(8) 0.013(8)
C2W 0.079(12) 0.127(14) 0.148(14) -0.028(13) -0.016(11) 0.010(11)

loop_
_atom_type_symbol
_atom_type_description
_atom_type_scat_dispersion_real
_atom_type_scat_dispersion_imag
_atom_type_scat_source
C C 0.0033 0.0016 'International Tables Vol C Tables 4.2.6.8 and 6.1.1.4'
H H 0.0000 0.0000 'International Tables Vol C Tables 4.2.6.8 and 6.1.1.4'
N N 0.0061 0.0033 'International Tables Vol C Tables 4.2.6.8 and 6.1.1.4'
O O 0.0106 0.0060 'International Tables Vol C Tables 4.2.6.8 and 6.1.1.4'
Cu Cu 0.3201 1.2651 'International Tables Vol C Tables 4.2.6.8 and 6.1.1.4'
Cl Cl 0.1484 0.1585 'International Tables Vol C Tables 4.2.6.8 and 6.1.1.4'

loop_
_geom_angle_atom_site_label_1
_geom_angle_atom_site_label_2
_geom_angle_atom_site_label_3
_geom_angle
_geom_angle_site_symmetry_1
_geom_angle_site_symmetry_3
N8 Cu1 N5 178.6(2) 2_675 .
N8 Cu1 N1 90.4(2) 2_675 .
N5 Cu1 N1 88.5(2) . .
N8 Cu1 N4 91.2(2) 2_675 2_675
N5 Cu1 N4 89.9(2) . 2_675
N1 Cu1 N4 177.8(2) . 2_675
C30 N1 C26 118.5(6) . .
C30 N1 Cu1 119.6(4) . .
C26 N1 Cu1 121.9(4) . .
C41 N2 C32 113.3(5) . .
C41 N2 C31 123.5(5) . .
C32 N2 C31 123.2(5) . .
C36 N3 C37 113.5(5) . .
C36 N3 C49 122.3(5) . .
C37 N3 C49 124.0(5) . .
C44 N4 C46 118.1(6) . .
C44 N4 Cu1 121.9(4) . 2_675
C46 N4 Cu1 119.7(4) . 2_675
C6 N5 C2 118.4(6) . .
C6 N5 Cu1 120.4(4) . .
C2 N5 Cu1 121.1(5) . .
C8 N6 C17 112.4(5) . .
C8 N6 C7 125.0(5) . .
C17 N6 C7 122.6(5) . .
C13 N7 C12 113.5(6) . .
C13 N7 C20 123.4(6) . .
C12 N7 C20 123.1(5) . .
C24 N8 C25 117.1(6) . .
C24 N8 Cu1 122.7(5) . 2_675
C25 N8 Cu1 120.1(4) . 2_675
O9 N9 O11 123.7(10) . .
O9 N9 O10 119.2(8) . .
O11 N9 O10 116.7(8) . .
N5 C2 C3 121.1(7) . .
N5 C2 H2A 119.4 . .
C3 C2 H2A 119.4 . .
C4 C3 C2 120.1(7) . .
C4 C3 H3A 120.0 . .
C2 C3 H3A 120.0 . .
C3 C4 C5 119.8(7) . .
C3 C4 H4A 120.1 . .
C5 C4 H4A 120.1 . .
C4 C5 C6 117.5(7) . .
C4 C5 C7 123.1(6) . .
C6 C5 C7 119.4(6) . .
N5 C6 C5 123.2(6) . .
N5 C6 H6A 118.4 . .
C5 C6 H6A 118.4 . .
N6 C7 C5 111.7(5) . .
N6 C7 H7A 109.3 . .
C5 C7 H7A 109.3 . .
N6 C7 H7B 109.3 . .
C5 C7 H7B 109.3 . .
H7A C7 H7B 107.9 . .
O8 C8 N6 124.0(6) . .
O8 C8 C9 126.8(6) . .
N6 C8 C9 109.2(5) . .
C8 C9 C10 111.9(5) . .
C8 C9 C16 104.9(5) . .
C10 C9 C16 109.7(5) . .
C8 C9 H9A 110.0 . .
C10 C9 H9A 110.0 . .
C16 C9 H9A 110.0 . .
C18 C10 C9 108.1(5) . .
C18 C10 C11 109.1(5) . .
C9 C10 C11 104.0(5) . .
C18 C10 H10A 111.8 . .
C9 C10 H10A 111.8 . .
C11 C10 H10A 111.8 . .
C12 C11 C14 105.3(5) . .
C12 C11 C10 111.5(5) . .
C14 C11 C10 109.8(5) . .
C12 C11 H11A 110.0 . .
C14 C11 H11A 110.0 . .
C10 C11 H11A 110.0 . .
O7 C12 N7 124.5(6) . .
O7 C12 C11 127.9(6) . .
N7 C12 C11 107.6(5) . .
O6 C13 N7 123.2(6) . .
O6 C13 C14 128.6(6) . .
N7 C13 C14 108.2(6) . .
C13 C14 C11 105.1(5) . .
C13 C14 C15 112.9(5) . .
C11 C14 C15 110.2(5) . .
C13 C14 H14A 109.5 . .
C11 C14 H14A 109.5 . .
C15 C14 H14A 109.5 . .
C19 C15 C16 108.1(5) . .
C19 C15 C14 107.1(5) . .
C16 C15 C14 105.4(5) . .
C19 C15 H15A 111.9 . .
C16 C15 H15A 111.9 . .
C14 C15 H15A 111.9 . .
C17 C16 C9 104.7(5) . .
C17 C16 C15 112.1(5) . .
C9 C16 C15 110.0(5) . .
C17 C16 H16A 110.0 . .
C9 C16 H16A 110.0 . .
C15 C16 H16A 110.0 . .
O5 C17 N6 122.8(6) . .
O5 C17 C16 128.5(6) . .
N6 C17 C16 108.7(5) . .
C19 C18 C10 115.0(6) . .
C19 C18 H18A 122.5 . .
C10 C18 H18A 122.5 . .
C18 C19 C15 115.5(6) . .
C18 C19 H19A 122.2 . .
C15 C19 H19A 122.2 . .
N7 C20 C21 112.1(5) . .
N7 C20 H20A 109.2 . .
C21 C20 H20A 109.2 . .
N7 C20 H20B 109.2 . .
C21 C20 H20B 109.2 . .
H20A C20 H20B 107.9 . .
C22 C21 C25 117.6(6) . .
C22 C21 C20 121.9(6) . .
C25 C21 C20 120.4(6) . .
C23 C22 C21 119.9(7) . .
C23 C22 H22A 120.0 . .
C21 C22 H22A 120.0 . .
C22 C23 C24 119.2(7) . .
C22 C23 H23A 120.4 . .
C24 C23 H23A 120.4 . .
N8 C24 C23 122.9(7) . .
N8 C24 H24A 118.6 . .
C23 C24 H24A 118.6 . .
N8 C25 C21 123.1(6) . .
N8 C25 H25A 118.4 . .
C21 C25 H25A 118.4 . .
N1 C26 C27 122.0(7) . .
N1 C26 H26A 119.0 . .
C27 C26 H26A 119.0 . .
C28 C27 C26 118.8(7) . .
C28 C27 H27A 120.6 . .
C26 C27 H27A 120.6 . .
C27 C28 C29 120.3(6) . .
C27 C28 H28A 119.8 . .
C29 C28 H28A 119.8 . .
C28 C29 C30 116.8(6) . .
C28 C29 C31 123.7(6) . .
C30 C29 C31 119.5(6) . .
N1 C30 C29 123.7(6) . .
N1 C30 H30A 118.2 . .
C29 C30 H30A 118.2 . .
N2 C31 C29 111.4(5) . .
N2 C31 H31A 109.3 . .
C29 C31 H31A 109.3 . .
N2 C31 H31B 109.3 . .
C29 C31 H31B 109.3 . .
H31A C31 H31B 108.0 . .
O1 C32 N2 123.2(6) . .
O1 C32 C33 128.2(6) . .
N2 C32 C33 108.5(5) . .
C32 C33 C40 104.4(5) . .
C32 C33 C34 112.6(5) . .
C40 C33 C34 109.8(5) . .
C32 C33 H33A 110.0 . .
C40 C33 H33A 110.0 . .
C34 C33 H33A 110.0 . .
C42 C34 C35 109.1(5) . .
C42 C34 C33 107.3(5) . .
C35 C34 C33 105.6(5) . .
C42 C34 H34A 111.5 . .
C35 C34 H34A 111.5 . .
C33 C34 H34A 111.5 . .
C36 C35 C34 112.2(5) . .
C36 C35 C38 104.6(5) . .
C34 C35 C38 109.4(5) . .
C36 C35 H35A 110.2 . .
C34 C35 H35A 110.2 . .
C38 C35 H35A 110.2 . .
O4 C36 N3 123.5(6) . .
O4 C36 C35 127.5(6) . .
N3 C36 C35 108.9(5) . .
O3 C37 N3 124.5(6) . .
O3 C37 C38 128.2(6) . .
N3 C37 C38 107.3(5) . .
C39 C38 C37 111.9(5) . .
C39 C38 C35 109.7(5) . .
C37 C38 C35 104.8(5) . .
C39 C38 H38A 110.1 . .
C37 C38 H38A 110.1 . .
C35 C38 H38A 110.1 . .
C43 C39 C38 108.9(5) . .
C43 C39 C40 108.5(5) . .
C38 C39 C40 105.0(5) . .
C43 C39 H39A 111.4 . .
C38 C39 H39A 111.4 . .
C40 C39 H39A 111.4 . .
C41 C40 C33 104.8(5) . .
C41 C40 C39 112.8(5) . .
C33 C40 C39 109.4(5) . .
C41 C40 H40A 109.9 . .
C33 C40 H40A 109.9 . .
C39 C40 H40A 109.9 . .
O2 C41 N2 124.7(6) . .
O2 C41 C40 126.6(6) . .
N2 C41 C40 108.6(5) . .
C43 C42 C34 114.8(5) . .
C43 C42 H42A 122.6 . .
C34 C42 H42A 122.6 . .
C42 C43 C39 115.0(6) . .
C42 C43 H43A 122.5 . .
C39 C43 H43A 122.5 . .
N4 C44 C45 124.1(6) . .
N4 C44 H44A 118.0 . .
C45 C44 H44A 118.0 . .
C48 C45 C44 116.4(6) . .
C48 C45 C49 122.5(6) . .
C44 C45 C49 121.1(6) . .
N4 C46 C47 121.9(6) . .
N4 C46 H46A 119.1 . .
C47 C46 H46A 119.1 . .
C48 C47 C46 119.3(6) . .
C48 C47 H47A 120.4 . .
C46 C47 H47A 120.4 . .
C47 C48 C45 120.2(7) . .
C47 C48 H48A 119.9 . .
C45 C48 H48A 119.9 . .
N3 C49 C45 111.8(5) . .
N3 C49 H49A 109.3 . .
C45 C49 H49A 109.3 . .
N3 C49 H49B 109.3 . .
C45 C49 H49B 109.3 . .
H49A C49 H49B 107.9 . .
O12 N10 O14 122.2(6) . .
O12 N10 O13 119.5(6) . .
O14 N10 O13 118.3(6) . .
Cl2 C1 Cl3 112.0(6) . .
Cl2 C1 Cl1 111.6(6) . .
Cl3 C1 Cl1 109.9(6) . .
Cl2 C1 H1A 107.7 . .
Cl3 C1 H1A 107.7 . .
Cl1 C1 H1A 107.7 . .
Cl5 C50 Cl4 103.3(9) . .
Cl5 C50 Cl6 104.2(9) . .
Cl4 C50 Cl6 109.2(10) . .
Cl5 C50 H50A 113.2 . .
Cl4 C50 H50A 113.1 . .
Cl6 C50 H50A 113.2 . .
Cl8 C51 Cl9 113.7(7) . .
Cl8 C51 Cl7 108.9(6) . .
Cl9 C51 Cl7 106.9(6) . .
Cl8 C51 H51A 109.1 . .
Cl9 C51 H51A 109.1 . .
Cl7 C51 H51A 109.1 . .
C1W O1W H1W 109.5 . .
O1W C1W H1W1 109.5 . .
O1W C1W H1W2 109.5 . .
H1W1 C1W H1W2 109.5 . .
O1W C1W H1W3 109.5 . .
H1W1 C1W H1W3 109.5 . .
H1W2 C1W H1W3 109.5 . .
C2W O2W H2W 109.5 . .
O2W C2W H2W1 109.5 . .
O2W C2W H2W2 109.5 . .
H2W1 C2W H2W2 109.5 . .
O2W C2W H2W3 109.5 . .
H2W1 C2W H2W3 109.5 . .
H2W2 C2W H2W3 109.5 . .

loop_
_geom_bond_atom_site_label_1
_geom_bond_atom_site_label_2
_geom_bond_distance
_geom_bond_site_symmetry_2
Cu1 N8 2.024(5) 2_675
Cu1 N5 2.034(5) .
Cu1 N1 2.039(5) .
Cu1 N4 2.041(5) 2_675
N1 C30 1.324(8) .
N1 C26 1.338(9) .
N2 C41 1.380(8) .
N2 C32 1.384(8) .
N2 C31 1.471(8) .
N3 C36 1.383(8) .
N3 C37 1.406(8) .
N3 C49 1.467(8) .
N4 C44 1.323(8) .
N4 C46 1.348(8) .
N4 Cu1 2.041(5) 2_675
N5 C6 1.337(8) .
N5 C2 1.353(8) .
N6 C8 1.383(8) .
N6 C17 1.410(8) .
N6 C7 1.443(8) .
N7 C13 1.391(8) .
N7 C12 1.392(8) .
N7 C20 1.454(8) .
N8 C24 1.342(9) .
N8 C25 1.347(8) .
N8 Cu1 2.024(5) 2_675
N9 O9 1.181(9) .
N9 O11 1.254(9) .
N9 O10 1.276(10) .
O1 C32 1.200(7) .
O2 C41 1.220(7) .
O3 C37 1.196(8) .
O4 C36 1.198(7) .
O5 C17 1.208(7) .
O6 C13 1.213(8) .
O7 C12 1.212(8) .
O8 C8 1.225(8) .
C2 C3 1.378(10) .
C2 H2A 0.9500 .
C3 C4 1.366(10) .
C3 H3A 0.9500 .
C4 C5 1.380(10) .
C4 H4A 0.9500 .
C5 C6 1.393(9) .
C5 C7 1.517(10) .
C6 H6A 0.9500 .
C7 H7A 0.9900 .
C7 H7B 0.9900 .
C8 C9 1.505(9) .
C9 C10 1.541(9) .
C9 C16 1.552(8) .
C9 H9A 1.0000 .
C10 C18 1.520(9) .
C10 C11 1.569(8) .
C10 H10A 1.0000 .
C11 C12 1.524(9) .
C11 C14 1.528(9) .
C11 H11A 1.0000 .
C13 C14 1.515(9) .
C14 C15 1.562(9) .
C14 H14A 1.0000 .
C15 C19 1.509(8) .
C15 C16 1.558(9) .
C15 H15A 1.0000 .
C16 C17 1.504(9) .
C16 H16A 1.0000 .
C18 C19 1.312(9) .
C18 H18A 0.9500 .
C19 H19A 0.9500 .
C20 C21 1.506(9) .
C20 H20A 0.9900 .
C20 H20B 0.9900 .
C21 C22 1.377(10) .
C21 C25 1.392(9) .
C22 C23 1.362(11) .
C22 H22A 0.9500 .
C23 C24 1.373(11) .
C23 H23A 0.9500 .
C24 H24A 0.9500 .
C25 H25A 0.9500 .
C26 C27 1.379(10) .
C26 H26A 0.9500 .
C27 C28 1.375(10) .
C27 H27A 0.9500 .
C28 C29 1.377(10) .
C28 H28A 0.9500 .
C29 C30 1.392(8) .
C29 C31 1.512(9) .
C30 H30A 0.9500 .
C31 H31A 0.9900 .
C31 H31B 0.9900 .
C32 C33 1.520(9) .
C33 C40 1.540(8) .
C33 C34 1.555(8) .
C33 H33A 1.0000 .
C34 C42 1.497(9) .
C34 C35 1.544(9) .
C34 H34A 1.0000 .
C35 C36 1.516(9) .
C35 C38 1.558(8) .
C35 H35A 1.0000 .
C37 C38 1.532(8) .
C38 C39 1.527(8) .
C38 H38A 1.0000 .
C39 C43 1.498(8) .
C39 C40 1.557(8) .
C39 H39A 1.0000 .
C40 C41 1.515(8) .
C40 H40A 1.0000 .
C42 C43 1.323(9) .
C42 H42A 0.9500 .
C43 H43A 0.9500 .
C44 C45 1.395(9) .
C44 H44A 0.9500 .
C45 C48 1.389(9) .
C45 C49 1.499(9) .
C46 C47 1.376(9) .
C46 H46A 0.9500 .
C47 C48 1.369(10) .
C47 H47A 0.9500 .
C48 H48A 0.9500 .
C49 H49A 0.9900 .
C49 H49B 0.9900 .
N10 O12 1.238(7) .
N10 O14 1.252(7) .
N10 O13 1.267(7) .
C1 Cl2 1.714(9) .
C1 Cl3 1.743(9) .
C1 Cl1 1.778(10) .
C1 H1A 1.0000 .
C50 Cl5 1.778(14) .
C50 Cl4 1.800(14) .
C50 Cl6 1.806(14) .
C50 H50A 1.0000 .
C51 Cl8 1.692(9) .
C51 Cl9 1.718(10) .
C51 Cl7 1.789(9) .
C51 H51A 1.0000 .
O1W C1W 1.283(10) .
O1W H1W 0.8400 .
C1W H1W1 0.9800 .
C1W H1W2 0.9800 .
C1W H1W3 0.9800 .
O2W C2W 1.421(18) .
O2W H2W 0.8400 .
C2W H2W1 0.9800 .
C2W H2W2 0.9800 .
C2W H2W3 0.9800 .
